data_7134165
loop_
_publ_author_name
'Wang, Ruo-Nan'
'Tan, Yu-Chuan'
'Liu, Wei'
'Wang, Zi-Yi'
'Zhang, Jun-Die'
'Zhu, Qin-Yu'

_publ_section_title
;
 A metal--organic framework with mixed electron donor and electron
 acceptor ligands for efficient lithium-ion storage
;
_journal_name_full 'Chemical Communications'
_journal_paper_doi 10.1039/D4CC05567E
_journal_year 2025
_chemical_formula_sum 'C29 H26 N4 O8 S2 Zn'
_chemical_formula_weight 688.03
_space_group_crystal_system orthorhombic
_space_group_IT_number 56
_space_group_name_Hall '-P 2ab 2ac'
_space_group_name_H-M_alt 'P c c n'
_atom_sites_solution_hydrogens geom
_audit_creation_method SHELXL-2016/6
_audit_update_record
;
2024-12-16 deposited with the CCDC.	2025-01-06 downloaded from the CCDC.
;
_cell_angle_alpha 90
_cell_angle_beta 90
_cell_angle_gamma 90
_cell_formula_units_Z 8
_cell_length_a 32.9631(15)
_cell_length_b 13.3189(6)
_cell_length_c 15.4095(7)
_cell_measurement_reflns_used 9793
_cell_measurement_temperature 100(2)
_cell_measurement_theta_max 27.42
_cell_measurement_theta_min 2.37
_cell_volume 6765.3(5)
_computing_cell_refinement 'Bruker SAINT'
_computing_data_collection 'Bruker APEX2'
_computing_data_reduction 'Bruker SAINT'
_computing_molecular_graphics 'Bruker SHELXTL'
_computing_publication_material 'Bruker SHELXTL'
_computing_structure_refinement 'SHELXL-2016/6 (Sheldrick, 2016)'
_computing_structure_solution 'SHELXT 2018/2 (Sheldrick, 2018)'
_diffrn_ambient_temperature 100(2)
_diffrn_measured_fraction_theta_full 0.992
_diffrn_measured_fraction_theta_max 0.992
_diffrn_measurement_device_type 'Bruker APEX-II CCD'
_diffrn_measurement_method '\f and \w scans'
_diffrn_radiation_type MoK\a
_diffrn_radiation_wavelength 0.71073
_diffrn_reflns_av_R_equivalents 0.1309
_diffrn_reflns_av_unetI/netI 0.0344
_diffrn_reflns_Laue_measured_fraction_full 0.992
_diffrn_reflns_Laue_measured_fraction_max 0.992
_diffrn_reflns_limit_h_max 39
_diffrn_reflns_limit_h_min -39
_diffrn_reflns_limit_k_max 15
_diffrn_reflns_limit_k_min -15
_diffrn_reflns_limit_l_max 18
_diffrn_reflns_limit_l_min -18
_diffrn_reflns_number 157739
_diffrn_reflns_point_group_measured_fraction_full 0.992
_diffrn_reflns_point_group_measured_fraction_max 0.992
_diffrn_reflns_theta_full 25.000
_diffrn_reflns_theta_max 25.000
_diffrn_reflns_theta_min 2.113
_exptl_absorpt_coefficient_mu 0.900
_exptl_absorpt_correction_T_max 0.7456
_exptl_absorpt_correction_T_min 0.5092
_exptl_absorpt_correction_type multi-scan
_exptl_absorpt_process_details
;
SADABS-2016/2 - Bruker AXS area detector scaling and absorption correction 
;
_exptl_crystal_colour 'dark red'
_exptl_crystal_density_diffrn 1.351
_exptl_crystal_description block
_exptl_crystal_F_000 2832
_exptl_crystal_size_max 0.220
_exptl_crystal_size_mid 0.120
_exptl_crystal_size_min 0.040
_refine_diff_density_max 2.054
_refine_diff_density_min -0.728
_refine_diff_density_rms 0.160
_refine_ls_extinction_coef 0.00017(5)
_refine_ls_extinction_expression Fc^*^=kFc[1+0.001xFc^2^\l^3^/sin(2\q)]^-1/4^
_refine_ls_extinction_method 'SHELXL-2016/6 (Sheldrick 2016)'
_refine_ls_goodness_of_fit_ref 1.176
_refine_ls_hydrogen_treatment constr
_refine_ls_matrix_type full
_refine_ls_number_parameters 406
_refine_ls_number_reflns 5911
_refine_ls_number_restraints 6
_refine_ls_restrained_S_all 1.180
_refine_ls_R_factor_all 0.1358
_refine_ls_R_factor_gt 0.1277
_refine_ls_shift/su_max 0.009
_refine_ls_shift/su_mean 0.000
_refine_ls_structure_factor_coef Fsqd
_refine_ls_weighting_details 'w=1/[\s^2^(Fo^2^)+(0.0010P)^2^+170.0000P] where P=(Fo^2^+2Fc^2^)/3'
_refine_ls_weighting_scheme calc
_refine_ls_wR_factor_gt 0.2662
_refine_ls_wR_factor_ref 0.2704
_reflns_Friedel_coverage 0.000
_reflns_number_gt 5330
_reflns_number_total 5911
_reflns_threshold_expression 'I > 2\s(I)'
_cod_data_source_file d4cc05567e2.cif
_cod_data_source_block 3DZnTTFNDIMOF
_cod_database_code 7134165
_shelx_shelxl_version_number 2016/6
_shelx_space_group_comment
;
The symmetry employed for this shelxl refinement is uniquely defined
by the following loop, which should always be used as a source of
symmetry information in preference to the above space-group names.
They are only intended as comments.
;
_shelx_estimated_absorpt_t_min 0.827
_shelx_estimated_absorpt_t_max 0.965

loop_
_space_group_symop_operation_xyz
'x, y, z'
'-x+1/2, -y+1/2, z'
'x+1/2, -y, -z+1/2'
'-x, y+1/2, -z+1/2'
'-x, -y, -z'
'x-1/2, y-1/2, -z'
'-x-1/2, y, z-1/2'
'x, -y-1/2, z-1/2'

loop_
_atom_site_label
_atom_site_type_symbol
_atom_site_fract_x
_atom_site_fract_y
_atom_site_fract_z
_atom_site_U_iso_or_equiv
_atom_site_adp_type
_atom_site_occupancy
_atom_site_site_symmetry_order
_atom_site_calc_flag
_atom_site_refinement_flags_posn
_atom_site_refinement_flags_adp
_atom_site_refinement_flags_occupancy
_atom_site_disorder_assembly
_atom_site_disorder_group
Zn1 Zn 0.03014(3) 0.65013(8) 0.22894(9) 0.0305(4) Uani 1 1 d . . . . .
S1 S -0.18865(7) 0.6858(2) 0.19669(18) 0.0316(6) Uani 1 1 d . . . . .
S2 S -0.21860(8) 0.8957(2) 0.1983(2) 0.0360(7) Uani 1 1 d . . . . .
O1 O 0.1257(2) 1.1851(6) 0.0577(7) 0.052(2) Uani 1 1 d . . . . .
O2 O 0.2224(2) 0.9425(6) 0.0614(7) 0.056(3) Uani 1 1 d . . . . .
O3 O 0.0797(3) 0.8325(8) 0.2422(6) 0.068(3) Uani 1 1 d . U . . .
O4 O 0.0554(2) 0.7300(5) 0.1405(5) 0.0362(18) Uani 1 1 d . . . . .
O5 O 0.0500(2) 0.6457(6) 0.3455(5) 0.0346(17) Uani 1 1 d . . . . .
O6 O 0.1031(2) 0.5647(5) 0.2892(4) 0.0306(16) Uani 1 1 d . . . . .
O7 O 0.01790(19) 0.5219(5) 0.1672(4) 0.0277(15) Uani 1 1 d . . . . .
O8 O -0.1327(4) 0.4393(11) 0.1586(10) 0.112(5) Uiso 1 1 d . . . . .
N1 N -0.0290(2) 0.6929(6) 0.2388(6) 0.0321(19) Uani 1 1 d . . . . .
N2 N 0.1743(2) 1.0638(6) 0.0602(6) 0.031(2) Uani 1 1 d . . . . .
N3 N 0.0264(3) 0.4064(6) 0.0620(6) 0.038(2) Uani 1 1 d . . . . .
C1 C -0.1531(3) 0.7825(7) 0.2165(7) 0.029(2) Uani 1 1 d . . . . .
C2 C -0.1675(3) 0.8759(8) 0.2179(6) 0.029(2) Uani 1 1 d . . . . .
H2 H -0.149977 0.930898 0.229597 0.035 Uiso 1 1 calc R U . . .
C3 C -0.2309(3) 0.7662(7) 0.1997(6) 0.027(2) Uani 1 1 d . . . . .
C4 C -0.0400(3) 0.7904(8) 0.2349(8) 0.040(3) Uani 1 1 d . . . . .
H4 H -0.019231 0.839842 0.236135 0.048 Uiso 1 1 calc R U . . .
C5 C -0.0796(3) 0.8221(8) 0.2293(9) 0.045(3) Uani 1 1 d . . . . .
H5 H -0.085624 0.891762 0.226742 0.054 Uiso 1 1 calc R U . . .
C6 C -0.1105(3) 0.7522(8) 0.2274(7) 0.028(2) Uani 1 1 d . . . . .
C7 C -0.1001(3) 0.6521(8) 0.2312(8) 0.037(3) Uani 1 1 d . . . . .
H7 H -0.120464 0.601759 0.229068 0.045 Uiso 1 1 calc R U . . .
C8 C -0.0590(3) 0.6251(8) 0.2382(6) 0.028(2) Uani 1 1 d . . . . .
H8 H -0.052278 0.555952 0.242808 0.033 Uiso 1 1 calc R U . . .
C9 C 0.1613(3) 1.1648(8) 0.0593(8) 0.040(3) Uani 1 1 d . . . . .
C10 C 0.1935(3) 1.2426(7) 0.0633(7) 0.029(2) Uani 1 1 d . . . . .
C11 C 0.2348(3) 1.2127(7) 0.0647(6) 0.0211(19) Uani 1 1 d . . . . .
C12 C 0.2461(3) 1.1105(8) 0.0643(6) 0.028(2) Uani 1 1 d . . . . .
C13 C 0.2147(3) 1.0321(8) 0.0616(7) 0.033(2) Uani 1 1 d . . . . .
C14 C 0.1833(3) 1.3420(9) 0.0625(9) 0.045(3) Uani 1 1 d . . . . .
H14 H 0.155538 1.361372 0.062438 0.055 Uiso 1 1 calc R U . . .
C15 C 0.2863(3) 1.0846(8) 0.0617(10) 0.049(4) Uani 1 1 d . . . . .
H15 H 0.293654 1.015687 0.059392 0.059 Uiso 1 1 calc R U . . .
C16 C 0.0968(3) 0.8636(7) 0.0931(7) 0.032(2) Uani 1 1 d . . . . .
C17 C 0.0847(3) 0.8491(7) 0.0082(6) 0.025(2) Uani 1 1 d . . . . .
H17 H 0.064791 0.799692 -0.004612 0.030 Uiso 1 1 calc R U . . .
C18 C 0.1009(3) 0.9049(7) -0.0576(6) 0.026(2) Uani 1 1 d . . . . .
C19 C 0.1312(3) 0.9742(8) -0.0399(7) 0.031(2) Uani 1 1 d . . . . .
H19 H 0.143154 1.011674 -0.085693 0.037 Uiso 1 1 calc R U . . .
C20 C 0.1439(3) 0.9885(8) 0.0455(7) 0.032(2) Uani 1 1 d . . . . .
C21 C 0.1269(3) 0.9361(7) 0.1128(7) 0.028(2) Uani 1 1 d . . . . .
H21 H 0.135104 0.947983 0.171031 0.033 Uiso 1 1 calc R U . . .
C22 C 0.0767(3) 0.8054(7) 0.1648(7) 0.033(2) Uani 1 1 d . . . . .
C23 C 0.0846(3) 0.6007(7) 0.3510(7) 0.033(3) Uani 1 1 d . . . . .
C24 C 0.0392(3) 0.4827(8) 0.1082(7) 0.033(2) Uani 1 1 d . . . . .
H24 H 0.065452 0.509300 0.096943 0.040 Uiso 1 1 calc R U . . .
C25 C -0.0124(4) 0.3608(9) 0.0743(9) 0.050(3) Uani 1 1 d . . . . .
H25A H -0.008825 0.293708 0.099192 0.074 Uiso 1 1 calc R U . . .
H25B H -0.026262 0.355402 0.018255 0.074 Uiso 1 1 calc R U . . .
H25C H -0.028618 0.402113 0.113807 0.074 Uiso 1 1 calc R U . . .
C26 C 0.0544(4) 0.3623(12) -0.0003(9) 0.063(4) Uani 1 1 d . . . . .
H26A H 0.080223 0.398644 0.001481 0.095 Uiso 1 1 calc R U . . .
H26B H 0.042793 0.366979 -0.058734 0.095 Uiso 1 1 calc R U . . .
H26C H 0.058987 0.291627 0.014368 0.095 Uiso 1 1 calc R U . . .
O9 O 0.1247(3) 0.5634(9) 0.0236(7) 0.072(3) Uani 1 1 d . . . . .
N4 N 0.1706(4) 0.6722(10) 0.0872(10) 0.074(4) Uani 1 1 d . . . . .
C27 C 0.1401(4) 0.6085(11) 0.0907(11) 0.062(4) Uani 1 1 d . . . . .
H27 H 0.128578 0.594584 0.145893 0.074 Uiso 1 1 calc R U . . .
C28 C 0.1891(5) 0.7049(13) 0.0013(12) 0.080(5) Uani 1 1 d . . . . .
H28A H 0.172601 0.679066 -0.046709 0.119 Uiso 1 1 calc R U . . .
H28B H 0.216724 0.678279 -0.003390 0.119 Uiso 1 1 calc R U . . .
H28C H 0.189890 0.778386 -0.001449 0.119 Uiso 1 1 calc R U . . .
C29 C 0.1879(6) 0.7132(14) 0.1672(15) 0.110(8) Uani 1 1 d . . . . .
H29A H 0.173966 0.775794 0.182311 0.165 Uiso 1 1 calc R U . . .
H29B H 0.216860 0.726712 0.158513 0.165 Uiso 1 1 calc R U . . .
H29C H 0.184543 0.664543 0.214362 0.165 Uiso 1 1 calc R U . . .

loop_
_atom_site_aniso_label
_atom_site_aniso_U_11
_atom_site_aniso_U_22
_atom_site_aniso_U_33
_atom_site_aniso_U_23
_atom_site_aniso_U_13
_atom_site_aniso_U_12
Zn1 0.0201(6) 0.0228(6) 0.0487(8) -0.0053(5) -0.0013(6) -0.0027(5)
S1 0.0205(12) 0.0324(14) 0.0417(15) -0.0051(12) -0.0008(11) -0.0026(10)
S2 0.0214(12) 0.0338(14) 0.0528(18) 0.0054(13) 0.0007(12) -0.0008(11)
O1 0.034(5) 0.036(4) 0.088(7) -0.015(5) 0.011(4) -0.017(4)
O2 0.035(4) 0.032(5) 0.100(8) 0.005(5) -0.023(5) -0.016(4)
O3 0.097(6) 0.073(6) 0.034(5) 0.010(4) 0.000(4) -0.047(5)
O4 0.024(3) 0.022(4) 0.063(5) 0.000(4) 0.004(3) -0.007(3)
O5 0.028(4) 0.042(4) 0.034(4) 0.012(3) -0.001(3) 0.008(3)
O6 0.034(4) 0.031(4) 0.027(4) 0.003(3) 0.005(3) 0.007(3)
O7 0.026(3) 0.026(3) 0.032(4) 0.002(3) -0.001(3) -0.009(3)
N1 0.024(4) 0.030(4) 0.042(5) -0.001(4) 0.003(4) -0.002(4)
N2 0.024(4) 0.027(4) 0.041(5) -0.015(4) 0.002(4) -0.010(3)
N3 0.036(5) 0.025(4) 0.054(6) -0.013(4) 0.000(5) -0.001(4)
C1 0.027(5) 0.033(5) 0.028(6) -0.006(4) 0.004(4) -0.005(4)
C2 0.025(5) 0.040(6) 0.023(5) 0.004(4) 0.007(4) -0.005(4)
C3 0.031(5) 0.025(5) 0.024(5) 0.001(4) 0.011(4) -0.004(4)
C4 0.023(5) 0.029(5) 0.067(8) -0.008(6) -0.009(5) -0.006(4)
C5 0.027(5) 0.024(5) 0.086(10) -0.005(6) -0.007(6) 0.002(4)
C6 0.026(5) 0.027(5) 0.030(5) 0.000(5) -0.007(4) 0.002(4)
C7 0.018(5) 0.038(6) 0.056(7) 0.010(6) 0.007(5) -0.004(4)
C8 0.022(5) 0.032(5) 0.028(5) 0.004(4) 0.003(4) -0.002(4)
C9 0.028(6) 0.036(6) 0.057(8) -0.017(6) 0.017(5) -0.013(5)
C10 0.036(5) 0.020(5) 0.030(5) -0.001(4) 0.015(4) -0.017(4)
C11 0.033(5) 0.022(4) 0.009(4) 0.003(4) -0.001(4) -0.013(4)
C12 0.028(5) 0.032(5) 0.024(5) -0.006(4) -0.001(4) -0.007(4)
C13 0.037(6) 0.023(5) 0.039(6) 0.003(5) -0.013(5) -0.014(4)
C14 0.027(6) 0.037(6) 0.073(9) -0.014(6) 0.010(6) -0.014(5)
C15 0.032(6) 0.024(6) 0.093(11) 0.016(6) -0.023(6) -0.013(5)
C16 0.024(5) 0.019(5) 0.052(7) -0.008(5) 0.020(5) -0.007(4)
C17 0.030(5) 0.027(5) 0.019(5) -0.010(4) 0.004(4) -0.004(4)
C18 0.022(5) 0.031(5) 0.025(5) -0.017(4) 0.005(4) -0.013(4)
C19 0.034(5) 0.034(6) 0.025(5) -0.003(5) 0.008(4) -0.013(5)
C20 0.029(5) 0.025(5) 0.043(6) -0.009(5) 0.012(5) -0.018(4)
C21 0.027(5) 0.027(5) 0.030(6) -0.009(4) 0.004(4) -0.006(4)
C22 0.041(6) 0.023(5) 0.034(6) 0.002(5) -0.003(5) -0.011(5)
C23 0.028(5) 0.021(5) 0.049(7) 0.020(5) 0.013(5) 0.000(4)
C24 0.028(5) 0.028(5) 0.044(7) 0.011(5) 0.003(5) 0.002(4)
C25 0.063(8) 0.027(6) 0.058(8) -0.003(6) -0.013(7) -0.018(6)
C26 0.060(8) 0.077(10) 0.052(8) -0.036(8) 0.012(7) -0.009(8)
O9 0.051(6) 0.095(8) 0.069(7) -0.003(7) 0.017(5) 0.007(6)
N4 0.061(8) 0.066(8) 0.095(11) -0.013(8) -0.001(7) -0.014(7)
C27 0.054(8) 0.062(9) 0.069(10) 0.008(8) 0.017(8) 0.014(7)
C28 0.062(10) 0.083(12) 0.093(13) -0.006(10) 0.017(9) -0.008(9)
C29 0.100(15) 0.071(12) 0.16(2) -0.035(14) -0.024(15) -0.011(11)

loop_
_atom_type_symbol
_atom_type_description
_atom_type_scat_dispersion_real
_atom_type_scat_dispersion_imag
_atom_type_scat_source
C C 0.0033 0.0016 'International Tables Vol C Tables 4.2.6.8 and 6.1.1.4'
H H 0.0000 0.0000 'International Tables Vol C Tables 4.2.6.8 and 6.1.1.4'
N N 0.0061 0.0033 'International Tables Vol C Tables 4.2.6.8 and 6.1.1.4'
O O 0.0106 0.0060 'International Tables Vol C Tables 4.2.6.8 and 6.1.1.4'
S S 0.1246 0.1234 'International Tables Vol C Tables 4.2.6.8 and 6.1.1.4'
Zn Zn 0.2839 1.4301 'International Tables Vol C Tables 4.2.6.8 and 6.1.1.4'

loop_
_geom_angle_atom_site_label_1
_geom_angle_atom_site_label_2
_geom_angle_atom_site_label_3
_geom_angle
_geom_angle_site_symmetry_1
_geom_angle_site_symmetry_3
_geom_angle_publ_flag
O5 Zn1 O4 122.4(3) . . ?
O5 Zn1 O7 119.3(3) . . ?
O4 Zn1 O7 102.9(3) . . ?
O5 Zn1 N1 105.4(3) . . ?
O4 Zn1 N1 108.3(3) . . ?
O7 Zn1 N1 94.7(3) . . ?
C3 S1 C1 94.4(5) . . ?
C2 S2 C3 94.1(5) . . ?
C22 O4 Zn1 117.6(7) . . ?
C23 O5 Zn1 112.2(7) . . ?
C24 O7 Zn1 125.8(6) . . ?
C8 N1 C4 116.8(9) . . ?
C8 N1 Zn1 121.2(7) . . ?
C4 N1 Zn1 121.5(7) . . ?
C13 N2 C9 125.2(8) . . ?
C13 N2 C20 117.2(8) . . ?
C9 N2 C20 116.9(8) . . ?
C24 N3 C25 123.2(10) . . ?
C24 N3 C26 117.8(10) . . ?
C25 N3 C26 118.9(10) . . ?
C2 C1 C6 126.5(9) . . ?
C2 C1 S1 116.5(8) . . ?
C6 C1 S1 116.9(7) . . ?
C1 C2 S2 119.1(8) . . ?
C1 C2 H2 120.4 . . ?
S2 C2 H2 120.4 . . ?
C3 C3 S1 123.5(10) 2_465 . ?
C3 C3 S2 122.2(11) 2_465 . ?
S1 C3 S2 114.3(5) . . ?
N1 C4 C5 123.6(9) . . ?
N1 C4 H4 118.2 . . ?
C5 C4 H4 118.2 . . ?
C4 C5 C6 119.7(10) . . ?
C4 C5 H5 120.2 . . ?
C6 C5 H5 120.2 . . ?
C7 C6 C5 117.8(9) . . ?
C7 C6 C1 120.6(9) . . ?
C5 C6 C1 121.5(9) . . ?
C6 C7 C8 119.5(9) . . ?
C6 C7 H7 120.3 . . ?
C8 C7 H7 120.3 . . ?
N1 C8 C7 122.6(10) . . ?
N1 C8 H8 118.7 . . ?
C7 C8 H8 118.7 . . ?
O1 C9 N2 120.6(9) . . ?
O1 C9 C10 122.8(10) . . ?
N2 C9 C10 116.5(9) . . ?
C14 C10 C11 120.6(9) . . ?
C14 C10 C9 119.9(10) . . ?
C11 C10 C9 119.5(9) . . ?
C12 C11 C11 119.6(11) . 2_575 ?
C12 C11 C10 121.5(8) . . ?
C11 C11 C10 118.9(11) 2_575 . ?
C15 C12 C11 119.8(9) . . ?
C15 C12 C13 120.1(10) . . ?
C11 C12 C13 120.0(9) . . ?
O2 C13 N2 119.6(9) . . ?
O2 C13 C12 123.2(10) . . ?
N2 C13 C12 117.2(9) . . ?
C10 C14 C15 120.0(10) . 2_575 ?
C10 C14 H14 120.0 . . ?
C15 C14 H14 120.0 2_575 . ?
C12 C15 C14 121.1(11) . 2_575 ?
C12 C15 H15 119.4 . . ?
C14 C15 H15 119.4 2_575 . ?
C17 C16 C21 120.0(9) . . ?
C17 C16 C22 119.8(9) . . ?
C21 C16 C22 120.1(10) . . ?
C18 C17 C16 121.0(9) . . ?
C18 C17 H17 119.5 . . ?
C16 C17 H17 119.5 . . ?
C17 C18 C19 119.8(9) . . ?
C17 C18 C23 121.9(8) . 8_575 ?
C19 C18 C23 118.2(9) . 8_575 ?
C20 C19 C18 119.6(9) . . ?
C20 C19 H19 120.2 . . ?
C18 C19 H19 120.2 . . ?
C21 C20 C19 121.5(9) . . ?
C21 C20 N2 121.4(10) . . ?
C19 C20 N2 117.0(9) . . ?
C20 C21 C16 118.1(10) . . ?
C20 C21 H21 121.0 . . ?
C16 C21 H21 121.0 . . ?
O3 C22 O4 123.3(10) . . ?
O3 C22 C16 121.2(9) . . ?
O4 C22 C16 115.5(9) . . ?
O6 C23 O5 124.6(10) . . ?
O6 C23 C18 122.0(9) . 8_576 ?
O5 C23 C18 113.4(9) . 8_576 ?
O7 C24 N3 122.1(10) . . ?
O7 C24 H24 118.9 . . ?
N3 C24 H24 118.9 . . ?
N3 C25 H25A 109.5 . . ?
N3 C25 H25B 109.5 . . ?
H25A C25 H25B 109.5 . . ?
N3 C25 H25C 109.5 . . ?
H25A C25 H25C 109.5 . . ?
H25B C25 H25C 109.5 . . ?
N3 C26 H26A 109.5 . . ?
N3 C26 H26B 109.5 . . ?
H26A C26 H26B 109.5 . . ?
N3 C26 H26C 109.5 . . ?
H26A C26 H26C 109.5 . . ?
H26B C26 H26C 109.5 . . ?
C27 N4 C29 120.3(16) . . ?
C27 N4 C28 121.7(14) . . ?
C29 N4 C28 118.0(13) . . ?
O9 C27 N4 124.4(15) . . ?
O9 C27 H27 117.8 . . ?
N4 C27 H27 117.8 . . ?
N4 C28 H28A 109.5 . . ?
N4 C28 H28B 109.5 . . ?
H28A C28 H28B 109.5 . . ?
N4 C28 H28C 109.5 . . ?
H28A C28 H28C 109.5 . . ?
H28B C28 H28C 109.5 . . ?
N4 C29 H29A 109.5 . . ?
N4 C29 H29B 109.5 . . ?
H29A C29 H29B 109.5 . . ?
N4 C29 H29C 109.5 . . ?
H29A C29 H29C 109.5 . . ?
H29B C29 H29C 109.5 . . ?

loop_
_geom_bond_atom_site_label_1
_geom_bond_atom_site_label_2
_geom_bond_distance
_geom_bond_site_symmetry_2
_geom_bond_publ_flag
Zn1 O5 1.912(7) . ?
Zn1 O4 1.919(7) . ?
Zn1 O7 1.996(7) . ?
Zn1 N1 2.037(8) . ?
S1 C3 1.758(10) . ?
S1 C1 1.768(10) . ?
S2 C2 1.732(10) . ?
S2 C3 1.772(10) . ?
O1 C9 1.202(13) . ?
O2 C13 1.221(13) . ?
O3 C22 1.250(14) . ?
O4 C22 1.282(12) . ?
O5 C23 1.293(12) . ?
O6 C23 1.227(12) . ?
O7 C24 1.263(12) . ?
N1 C8 1.340(12) . ?
N1 C4 1.349(13) . ?
N2 C13 1.398(13) . ?
N2 C9 1.412(14) . ?
N2 C20 1.435(12) . ?
N3 C24 1.311(14) . ?
N3 C25 1.427(14) . ?
N3 C26 1.456(15) . ?
C1 C2 1.332(14) . ?
C1 C6 1.469(13) . ?
C2 H2 0.9500 . ?
C3 C3 1.331(19) 2_465 ?
C4 C5 1.373(14) . ?
C4 H4 0.9500 . ?
C5 C6 1.382(14) . ?
C5 H5 0.9500 . ?
C6 C7 1.378(15) . ?
C7 C8 1.404(13) . ?
C7 H7 0.9500 . ?
C8 H8 0.9500 . ?
C9 C10 1.485(13) . ?
C10 C14 1.367(16) . ?
C10 C11 1.419(14) . ?
C11 C12 1.411(14) . ?
C11 C11 1.409(17) 2_575 ?
C12 C15 1.370(15) . ?
C12 C13 1.470(13) . ?
C14 C15 1.400(14) 2_575 ?
C14 H14 0.9500 . ?
C15 H15 0.9500 . ?
C16 C17 1.382(15) . ?
C16 C21 1.418(13) . ?
C16 C22 1.504(14) . ?
C17 C18 1.366(14) . ?
C17 H17 0.9500 . ?
C18 C19 1.387(13) . ?
C18 C23 1.509(15) 8_575 ?
C19 C20 1.394(15) . ?
C19 H19 0.9500 . ?
C20 C21 1.370(14) . ?
C21 H21 0.9500 . ?
C24 H24 0.9500 . ?
C25 H25A 0.9800 . ?
C25 H25B 0.9800 . ?
C25 H25C 0.9800 . ?
C26 H26A 0.9800 . ?
C26 H26B 0.9800 . ?
C26 H26C 0.9800 . ?
O9 C27 1.299(18) . ?
N4 C27 1.317(18) . ?
N4 C29 1.46(2) . ?
N4 C28 1.52(2) . ?
C27 H27 0.9500 . ?
C28 H28A 0.9800 . ?
C28 H28B 0.9800 . ?
C28 H28C 0.9800 . ?
C29 H29A 0.9800 . ?
C29 H29B 0.9800 . ?
C29 H29C 0.9800 . ?

loop_
_geom_torsion_atom_site_label_1
_geom_torsion_atom_site_label_2
_geom_torsion_atom_site_label_3
_geom_torsion_atom_site_label_4
_geom_torsion
_geom_torsion_site_symmetry_1
_geom_torsion_site_symmetry_2
_geom_torsion_site_symmetry_3
_geom_torsion_site_symmetry_4
_geom_torsion_publ_flag
C3 S1 C1 C2 -6.2(9) . . . . ?
C3 S1 C1 C6 175.3(8) . . . . ?
C6 C1 C2 S2 176.8(8) . . . . ?
S1 C1 C2 S2 -1.4(12) . . . . ?
C3 S2 C2 C1 8.2(9) . . . . ?
C1 S1 C3 C3 -170.9(4) . . . 2_465 ?
C1 S1 C3 S2 11.5(6) . . . . ?
C2 S2 C3 C3 170.3(4) . . . 2_465 ?
C2 S2 C3 S1 -12.1(6) . . . . ?
C8 N1 C4 C5 -1.0(19) . . . . ?
Zn1 N1 C4 C5 170.8(11) . . . . ?
N1 C4 C5 C6 0(2) . . . . ?
C4 C5 C6 C7 -0.1(19) . . . . ?
C4 C5 C6 C1 -176.5(12) . . . . ?
C2 C1 C6 C7 175.0(11) . . . . ?
S1 C1 C6 C7 -6.8(15) . . . . ?
C2 C1 C6 C5 -8.7(18) . . . . ?
S1 C1 C6 C5 169.6(10) . . . . ?
C5 C6 C7 C8 1.1(18) . . . . ?
C1 C6 C7 C8 177.5(10) . . . . ?
C4 N1 C8 C7 2.0(16) . . . . ?
Zn1 N1 C8 C7 -169.7(9) . . . . ?
C6 C7 C8 N1 -2.1(18) . . . . ?
C13 N2 C9 O1 179.7(12) . . . . ?
C20 N2 C9 O1 9.5(18) . . . . ?
C13 N2 C9 C10 -2.3(17) . . . . ?
C20 N2 C9 C10 -172.5(10) . . . . ?
O1 C9 C10 C14 -2.2(19) . . . . ?
N2 C9 C10 C14 179.8(11) . . . . ?
O1 C9 C10 C11 -179.8(12) . . . . ?
N2 C9 C10 C11 2.2(16) . . . . ?
C14 C10 C11 C12 -179.1(11) . . . . ?
C9 C10 C11 C12 -1.5(15) . . . . ?
C14 C10 C11 C11 -0.3(13) . . . 2_575 ?
C9 C10 C11 C11 177.2(7) . . . 2_575 ?
C11 C11 C12 C15 -1.6(13) 2_575 . . . ?
C10 C11 C12 C15 177.1(11) . . . . ?
C11 C11 C12 C13 -178.1(7) 2_575 . . . ?
C10 C11 C12 C13 0.6(15) . . . . ?
C9 N2 C13 O2 -179.3(12) . . . . ?
C20 N2 C13 O2 -9.1(16) . . . . ?
C9 N2 C13 C12 1.5(16) . . . . ?
C20 N2 C13 C12 171.7(9) . . . . ?
C15 C12 C13 O2 3.8(18) . . . . ?
C11 C12 C13 O2 -179.8(11) . . . . ?
C15 C12 C13 N2 -177.0(11) . . . . ?
C11 C12 C13 N2 -0.5(15) . . . . ?
C11 C10 C14 C15 0.9(19) . . . 2_575 ?
C9 C10 C14 C15 -176.7(12) . . . 2_575 ?
C11 C12 C15 C14 2.2(19) . . . 2_575 ?
C13 C12 C15 C14 178.7(12) . . . 2_575 ?
C21 C16 C17 C18 -1.0(15) . . . . ?
C22 C16 C17 C18 176.5(9) . . . . ?
C16 C17 C18 C19 2.7(15) . . . . ?
C16 C17 C18 C23 -172.5(9) . . . 8_575 ?
C17 C18 C19 C20 -2.0(16) . . . . ?
C23 C18 C19 C20 173.4(9) 8_575 . . . ?
C18 C19 C20 C21 -0.5(17) . . . . ?
C18 C19 C20 N2 -177.8(9) . . . . ?
C13 N2 C20 C21 88.9(13) . . . . ?
C9 N2 C20 C21 -100.0(13) . . . . ?
C13 N2 C20 C19 -93.8(13) . . . . ?
C9 N2 C20 C19 77.2(13) . . . . ?
C19 C20 C21 C16 2.2(16) . . . . ?
N2 C20 C21 C16 179.3(9) . . . . ?
C17 C16 C21 C20 -1.5(15) . . . . ?
C22 C16 C21 C20 -178.9(10) . . . . ?
Zn1 O4 C22 O3 -4.4(15) . . . . ?
Zn1 O4 C22 C16 178.3(7) . . . . ?
C17 C16 C22 O3 -162.8(11) . . . . ?
C21 C16 C22 O3 14.6(16) . . . . ?
C17 C16 C22 O4 14.5(14) . . . . ?
C21 C16 C22 O4 -168.1(9) . . . . ?
Zn1 O5 C23 O6 0.0(12) . . . . ?
Zn1 O5 C23 C18 -179.4(6) . . . 8_576 ?
Zn1 O7 C24 N3 -169.8(7) . . . . ?
C25 N3 C24 O7 -0.3(17) . . . . ?
C26 N3 C24 O7 -175.8(11) . . . . ?
C29 N4 C27 O9 -175.1(15) . . . . ?
C28 N4 C27 O9 4(2) . . . . ?
